data_7705189
loop_
_publ_author_name
'Liang, Qiuming'
'Lin, Jack H.'
'DeMuth, Joshua C.'
'Neidig, Michael L.'
'Song, Datong'

_publ_section_title
;
 Syntheses and characterizations of iron complexes of bulky
 <i>o</i>-phenylenediamide ligand.
;
_journal_issue 35
_journal_name_full 'Dalton transactions (Cambridge, England : 2003)'
_journal_page_first 12287
_journal_page_last 12297
_journal_paper_doi 10.1039/d0dt02087g
_journal_volume 49
_journal_year 2020
_chemical_formula_moiety 'C40 H48 Fe N4, C4 H10 O'
_chemical_formula_sum 'C44 H58 Fe N4 O'
_chemical_formula_weight 714.79
_space_group_crystal_system orthorhombic
_space_group_IT_number 61
_space_group_name_Hall '-P 2ac 2ab'
_space_group_name_H-M_alt 'P b c a'
_atom_sites_solution_hydrogens geom
_audit_creation_method SHELXL-2016/6
_audit_update_record
;
2020-08-11 deposited with the CCDC.	2020-08-17 downloaded from the CCDC.
;
_cell_angle_alpha 90
_cell_angle_beta 90
_cell_angle_gamma 90
_cell_formula_units_Z 8
_cell_length_a 19.1247(8)
_cell_length_b 19.4899(10)
_cell_length_c 21.8687(12)
_cell_measurement_reflns_used 70372
_cell_measurement_temperature 150(2)
_cell_measurement_theta_max 27.544
_cell_measurement_theta_min 2.372
_cell_volume 8151.3(7)
_computing_structure_refinement 'SHELXL-2016/6 (Sheldrick, 2016)'
_diffrn_ambient_temperature 150(2)
_diffrn_measured_fraction_theta_full 0.999
_diffrn_measured_fraction_theta_max 0.997
_diffrn_measurement_device_type 'Bruker Kappa Apex II'
_diffrn_measurement_method 'Phi and Omega Scans'
_diffrn_radiation_type MoK\a
_diffrn_radiation_wavelength 0.71073
_diffrn_reflns_av_R_equivalents 0.1246
_diffrn_reflns_av_unetI/netI 0.0847
_diffrn_reflns_Laue_measured_fraction_full 0.999
_diffrn_reflns_Laue_measured_fraction_max 0.997
_diffrn_reflns_limit_h_max 24
_diffrn_reflns_limit_h_min -24
_diffrn_reflns_limit_k_max 25
_diffrn_reflns_limit_k_min -24
_diffrn_reflns_limit_l_max 28
_diffrn_reflns_limit_l_min -28
_diffrn_reflns_number 70465
_diffrn_reflns_point_group_measured_fraction_full 0.999
_diffrn_reflns_point_group_measured_fraction_max 0.997
_diffrn_reflns_theta_full 25.242
_diffrn_reflns_theta_max 27.544
_diffrn_reflns_theta_min 2.288
_exptl_absorpt_coefficient_mu 0.407
_exptl_absorpt_correction_T_max 0.7456
_exptl_absorpt_correction_T_min 0.6304
_exptl_absorpt_correction_type multi-scan
_exptl_absorpt_process_details SADABS
_exptl_crystal_colour 'dark purple'
_exptl_crystal_density_diffrn 1.165
_exptl_crystal_description plate
_exptl_crystal_F_000 3072
_exptl_crystal_size_max 0.5
_exptl_crystal_size_mid 0.2
_exptl_crystal_size_min 0.1
_refine_diff_density_max 0.726
_refine_diff_density_min -0.607
_refine_diff_density_rms 0.063
_refine_ls_extinction_method none
_refine_ls_goodness_of_fit_ref 1.007
_refine_ls_hydrogen_treatment constr
_refine_ls_matrix_type full
_refine_ls_number_parameters 450
_refine_ls_number_reflns 9380
_refine_ls_number_restraints 0
_refine_ls_restrained_S_all 1.007
_refine_ls_R_factor_all 0.1197
_refine_ls_R_factor_gt 0.0552
_refine_ls_shift/su_max 0.001
_refine_ls_shift/su_mean 0.000
_refine_ls_structure_factor_coef Fsqd
_refine_ls_weighting_details 'w=1/[\s^2^(Fo^2^)+(0.0537P)^2^+4.7246P] where P=(Fo^2^+2Fc^2^)/3'
_refine_ls_weighting_scheme calc
_refine_ls_wR_factor_gt 0.1173
_refine_ls_wR_factor_ref 0.1437
_reflns_Friedel_coverage 0.000
_reflns_number_gt 5432
_reflns_number_total 9380
_reflns_threshold_expression 'I > 2\s(I)'
_cod_data_source_file d0dt02087g2.cif
_cod_data_source_block wl307
_cod_depositor_comments 'Adding full bibliography for 7705182--7705191.cif.'
_cod_database_code 7705189
_shelx_shelxl_version_number 2016/6
_shelx_space_group_comment
;
The symmetry employed for this shelxl refinement is uniquely defined
by the following loop, which should always be used as a source of
symmetry information in preference to the above space-group names.
They are only intended as comments.
;

loop_
_space_group_symop_operation_xyz
'x, y, z'
'x+1/2, -y+1/2, -z'
'-x, y+1/2, -z+1/2'
'-x+1/2, -y, z+1/2'
'-x, -y, -z'
'-x-1/2, y-1/2, z'
'x, -y-1/2, z-1/2'
'x-1/2, y, -z-1/2'

loop_
_atom_site_label
_atom_site_type_symbol
_atom_site_fract_x
_atom_site_fract_y
_atom_site_fract_z
_atom_site_U_iso_or_equiv
_atom_site_adp_type
_atom_site_occupancy
_atom_site_site_symmetry_order
_atom_site_calc_flag
_atom_site_refinement_flags_posn
_atom_site_refinement_flags_adp
_atom_site_refinement_flags_occupancy
_atom_site_disorder_assembly
_atom_site_disorder_group
Fe1 Fe 0.73298(2) 0.20426(2) 0.44735(2) 0.02412(11) Uani 1 1 d . . . . .
C1 C 0.61636(13) 0.12263(13) 0.43807(11) 0.0209(6) Uani 1 1 d . . . . .
N1 N 0.63306(11) 0.19213(10) 0.43891(10) 0.0230(5) Uani 1 1 d . . . . .
N2 N 0.73783(11) 0.10624(10) 0.46233(10) 0.0244(5) Uani 1 1 d . . . . .
C2 C 0.55043(14) 0.09548(14) 0.42727(13) 0.0284(6) Uani 1 1 d . . . . .
H2 H 0.512793 0.125576 0.418064 0.034 Uiso 1 1 calc R U . . .
N3 N 0.79137(12) 0.24885(12) 0.37554(12) 0.0322(6) Uani 1 1 d . . . . .
C3 C 0.53818(14) 0.02487(14) 0.42964(14) 0.0327(7) Uani 1 1 d . . . . .
H3 H 0.492392 0.007467 0.423077 0.039 Uiso 1 1 calc R U . . .
N4 N 0.77250(11) 0.27035(11) 0.51296(11) 0.0276(5) Uani 1 1 d . . . . .
C4 C 0.59216(15) -0.01916(14) 0.44141(14) 0.0351(7) Uani 1 1 d . . . . .
H4 H 0.583984 -0.067224 0.442541 0.042 Uiso 1 1 calc R U . . .
C5 C 0.65916(14) 0.00640(13) 0.45174(13) 0.0298(6) Uani 1 1 d . . . . .
H5 H 0.696379 -0.024675 0.459523 0.036 Uiso 1 1 calc R U . . .
C6 C 0.67260(13) 0.07643(12) 0.45089(12) 0.0219(6) Uani 1 1 d . . . . .
C7 C 0.57894(13) 0.24191(13) 0.43480(13) 0.0239(6) Uani 1 1 d . . . . .
C8 C 0.55100(13) 0.27093(13) 0.48875(13) 0.0263(6) Uani 1 1 d . . . . .
C9 C 0.50332(14) 0.32461(14) 0.48344(15) 0.0326(7) Uani 1 1 d . . . . .
H9 H 0.485171 0.345245 0.519457 0.039 Uiso 1 1 calc R U . . .
C10 C 0.48184(15) 0.34851(14) 0.42716(16) 0.0364(8) Uani 1 1 d . . . . .
H10 H 0.449535 0.385427 0.424540 0.044 Uiso 1 1 calc R U . . .
C11 C 0.50749(14) 0.31855(14) 0.37483(15) 0.0341(7) Uani 1 1 d . . . . .
H11 H 0.491900 0.334691 0.336177 0.041 Uiso 1 1 calc R U . . .
C12 C 0.55592(13) 0.26493(13) 0.37715(13) 0.0269(6) Uani 1 1 d . . . . .
C13 C 0.57026(15) 0.24302(15) 0.55085(14) 0.0358(7) Uani 1 1 d . . . . .
H13 H 0.616966 0.220406 0.546776 0.043 Uiso 1 1 calc R U . . .
C14 C 0.57689(19) 0.29759(18) 0.60048(16) 0.0528(9) Uani 1 1 d . . . . .
H14A H 0.606109 0.335334 0.585521 0.079 Uiso 1 1 calc R U . . .
H14B H 0.598441 0.277378 0.636924 0.079 Uiso 1 1 calc R U . . .
H14C H 0.530364 0.315143 0.610887 0.079 Uiso 1 1 calc R U . . .
C15 C 0.5184(2) 0.18801(18) 0.57081(17) 0.0587(10) Uani 1 1 d . . . . .
H15A H 0.471152 0.207483 0.571705 0.088 Uiso 1 1 calc R U . . .
H15B H 0.530873 0.171518 0.611705 0.088 Uiso 1 1 calc R U . . .
H15C H 0.519785 0.149680 0.541831 0.088 Uiso 1 1 calc R U . . .
C16 C 0.58314(15) 0.23401(15) 0.31852(13) 0.0331(7) Uani 1 1 d . . . . .
H16 H 0.613523 0.194220 0.329801 0.040 Uiso 1 1 calc R U . . .
C17 C 0.62807(18) 0.28458(17) 0.28262(16) 0.0499(9) Uani 1 1 d . . . . .
H17A H 0.648845 0.261202 0.247342 0.075 Uiso 1 1 calc R U . . .
H17B H 0.665313 0.302280 0.309047 0.075 Uiso 1 1 calc R U . . .
H17C H 0.598934 0.322731 0.268388 0.075 Uiso 1 1 calc R U . . .
C18 C 0.52362(18) 0.20647(18) 0.27863(16) 0.0499(9) Uani 1 1 d . . . . .
H18A H 0.493901 0.244641 0.265381 0.075 Uiso 1 1 calc R U . . .
H18B H 0.495639 0.173748 0.302272 0.075 Uiso 1 1 calc R U . . .
H18C H 0.543225 0.183391 0.242694 0.075 Uiso 1 1 calc R U . . .
C31 C 0.81630(16) 0.31380(16) 0.37671(16) 0.0428(8) Uani 1 1 d . . . . .
H31 H 0.811763 0.339222 0.413569 0.051 Uiso 1 1 calc R U . . .
C30 C 0.8436(2) -0.04736(19) 0.3714(2) 0.0714(13) Uani 1 1 d . . . . .
H30A H 0.843292 -0.045710 0.326612 0.107 Uiso 1 1 calc R U . . .
H30B H 0.802536 -0.072710 0.385822 0.107 Uiso 1 1 calc R U . . .
H30C H 0.886184 -0.070487 0.385439 0.107 Uiso 1 1 calc R U . . .
C29 C 0.90373(18) 0.0684(2) 0.37343(19) 0.0637(11) Uani 1 1 d . . . . .
H29A H 0.902086 0.070373 0.328676 0.096 Uiso 1 1 calc R U . . .
H29B H 0.947537 0.046786 0.386411 0.096 Uiso 1 1 calc R U . . .
H29C H 0.901223 0.115049 0.390070 0.096 Uiso 1 1 calc R U . . .
C28 C 0.84173(16) 0.02632(16) 0.39710(16) 0.0444(9) Uani 1 1 d . . . . .
H28 H 0.798134 0.048536 0.381422 0.053 Uiso 1 1 calc R U . . .
C27 C 0.66893(18) 0.05784(19) 0.61521(17) 0.0566(10) Uani 1 1 d . . . . .
H27A H 0.648113 0.035780 0.579283 0.085 Uiso 1 1 calc R U . . .
H27B H 0.633146 0.084622 0.636634 0.085 Uiso 1 1 calc R U . . .
H27C H 0.687586 0.022641 0.642737 0.085 Uiso 1 1 calc R U . . .
C26 C 0.7557(2) 0.1453(2) 0.64955(17) 0.0662(11) Uani 1 1 d . . . . .
H26A H 0.795825 0.173142 0.636884 0.099 Uiso 1 1 calc R U . . .
H26B H 0.770245 0.113174 0.681588 0.099 Uiso 1 1 calc R U . . .
H26C H 0.718786 0.175320 0.665388 0.099 Uiso 1 1 calc R U . . .
C25 C 0.72807(18) 0.10533(15) 0.59488(14) 0.0424(8) Uani 1 1 d . . . . .
H25 H 0.707476 0.139419 0.565831 0.051 Uiso 1 1 calc R U . . .
C24 C 0.83819(14) 0.02761(14) 0.46556(15) 0.0345(7) Uani 1 1 d . . . . .
C23 C 0.88669(15) -0.00932(15) 0.50080(19) 0.0467(9) Uani 1 1 d . . . . .
H23 H 0.921695 -0.035586 0.480759 0.056 Uiso 1 1 calc R U . . .
C22 C 0.88469(16) -0.00834(16) 0.56321(19) 0.0508(10) Uani 1 1 d . . . . .
H22 H 0.918158 -0.033580 0.586111 0.061 Uiso 1 1 calc R U . . .
C21 C 0.83410(16) 0.02929(15) 0.59289(16) 0.0425(8) Uani 1 1 d . . . . .
H21 H 0.833194 0.029766 0.636323 0.051 Uiso 1 1 calc R U . . .
C20 C 0.78422(14) 0.06667(14) 0.56059(14) 0.0326(7) Uani 1 1 d . . . . .
C19 C 0.78695(13) 0.06651(13) 0.49626(14) 0.0281(7) Uani 1 1 d . . . . .
C32 C 0.84760(18) 0.3449(2) 0.32791(18) 0.0561(10) Uani 1 1 d . . . . .
H32 H 0.863174 0.391078 0.330450 0.067 Uiso 1 1 calc R U . . .
C33 C 0.85593(18) 0.3082(2) 0.27572(18) 0.0572(10) Uani 1 1 d . . . . .
H33 H 0.878230 0.328401 0.241335 0.069 Uiso 1 1 calc R U . . .
C34 C 0.8324(2) 0.2426(2) 0.27264(18) 0.0639(11) Uani 1 1 d . . . . .
H34 H 0.837977 0.216423 0.236296 0.077 Uiso 1 1 calc R U . . .
C35 C 0.79995(18) 0.21430(19) 0.32367(17) 0.0523(9) Uani 1 1 d . . . . .
H35 H 0.783240 0.168470 0.321377 0.063 Uiso 1 1 calc R U . . .
C36 C 0.74416(15) 0.33144(14) 0.52674(14) 0.0327(7) Uani 1 1 d . . . . .
H36 H 0.698940 0.341983 0.511421 0.039 Uiso 1 1 calc R U . . .
C37 C 0.77805(16) 0.37939(15) 0.56217(15) 0.0432(8) Uani 1 1 d . . . . .
H37 H 0.756672 0.422331 0.570715 0.052 Uiso 1 1 calc R U . . .
C38 C 0.84312(17) 0.36438(16) 0.58502(17) 0.0452(8) Uani 1 1 d . . . . .
H38 H 0.867438 0.396794 0.609517 0.054 Uiso 1 1 calc R U . . .
C39 C 0.87274(16) 0.30138(15) 0.57185(15) 0.0416(8) Uani 1 1 d . . . . .
H39 H 0.917625 0.289535 0.587188 0.050 Uiso 1 1 calc R U . . .
C40 C 0.83580(14) 0.25650(14) 0.53618(14) 0.0340(7) Uani 1 1 d . . . . .
H40 H 0.856151 0.213143 0.527384 0.041 Uiso 1 1 calc R U . . .
O1 O 0.6307(4) -0.0087(5) 0.2516(4) 0.0667(11) Uiso 0.5 1 d . . P A 1
C42 C 0.5111(5) -0.0307(5) 0.2479(5) 0.0725(19) Uiso 0.5 1 d . . P A 1
H42A H 0.466072 -0.008330 0.255606 0.109 Uiso 0.5 1 calc R U P A 1
H42B H 0.513528 -0.045157 0.205053 0.109 Uiso 0.5 1 calc R U P A 1
H42C H 0.515690 -0.070956 0.274500 0.109 Uiso 0.5 1 calc R U P A 1
C41 C 0.5729(5) 0.0218(6) 0.2619(5) 0.0701(18) Uiso 0.5 1 d . . P A 1
H41A H 0.568647 0.062737 0.235437 0.084 Uiso 0.5 1 calc R U P A 1
H41B H 0.570818 0.036844 0.305137 0.084 Uiso 0.5 1 calc R U P A 1
C44 C 0.7280(7) 0.0535(7) 0.2441(6) 0.125(3) Uiso 0.5 1 d . . P A 1
H44A H 0.772762 0.062915 0.264315 0.188 Uiso 0.5 1 calc R U P A 1
H44B H 0.736668 0.035791 0.202879 0.188 Uiso 0.5 1 calc R U P A 1
H44C H 0.700680 0.095888 0.241558 0.188 Uiso 0.5 1 calc R U P A 1
C43 C 0.6990(6) 0.0153(6) 0.2706(5) 0.088(2) Uiso 0.5 1 d . . P A 1
H43A H 0.693627 0.033991 0.312413 0.106 Uiso 0.5 1 calc R U P A 1
H43B H 0.729348 -0.025661 0.274020 0.106 Uiso 0.5 1 calc R U P A 1
O1A O 0.6145(4) -0.0167(5) 0.2491(4) 0.0667(11) Uiso 0.5 1 d . . P B 2
C42A C 0.4940(5) -0.0351(5) 0.2687(5) 0.0725(19) Uiso 0.5 1 d . . P B 2
H42D H 0.449086 -0.012038 0.275167 0.109 Uiso 0.5 1 calc R U P B 2
H42E H 0.490773 -0.065018 0.232779 0.109 Uiso 0.5 1 calc R U P B 2
H42F H 0.505671 -0.062604 0.304757 0.109 Uiso 0.5 1 calc R U P B 2
C41A C 0.5467(5) 0.0146(6) 0.2590(5) 0.0701(18) Uiso 0.5 1 d . . P B 2
H41C H 0.549193 0.045249 0.295011 0.084 Uiso 0.5 1 calc R U P B 2
H41D H 0.534288 0.042834 0.223001 0.084 Uiso 0.5 1 calc R U P B 2
C44A C 0.6923(7) 0.0900(7) 0.2288(6) 0.125(3) Uiso 0.5 1 d . . P B 2
H44D H 0.722989 0.121611 0.250989 0.188 Uiso 0.5 1 calc R U P B 2
H44E H 0.719037 0.066660 0.196723 0.188 Uiso 0.5 1 calc R U P B 2
H44F H 0.653745 0.115726 0.210238 0.188 Uiso 0.5 1 calc R U P B 2
C43A C 0.6649(6) 0.0405(6) 0.2701(5) 0.088(2) Uiso 0.5 1 d . . P B 2
H43C H 0.640593 0.066218 0.302896 0.106 Uiso 0.5 1 calc R U P B 2
H43D H 0.705386 0.017527 0.289484 0.106 Uiso 0.5 1 calc R U P B 2

loop_
_atom_site_aniso_label
_atom_site_aniso_U_11
_atom_site_aniso_U_22
_atom_site_aniso_U_33
_atom_site_aniso_U_23
_atom_site_aniso_U_13
_atom_site_aniso_U_12
Fe1 0.01883(19) 0.01804(18) 0.0355(2) 0.00092(17) 0.00016(17) 0.00040(16)
C1 0.0220(13) 0.0209(13) 0.0200(15) -0.0006(11) 0.0018(11) 0.0005(10)
N1 0.0197(11) 0.0184(11) 0.0308(13) 0.0011(9) 0.0026(9) 0.0025(9)
N2 0.0195(11) 0.0162(10) 0.0376(14) 0.0004(9) -0.0010(10) 0.0014(9)
C2 0.0217(14) 0.0252(14) 0.0384(18) -0.0021(12) -0.0017(12) 0.0004(11)
N3 0.0241(12) 0.0346(14) 0.0378(15) 0.0039(12) -0.0009(11) -0.0010(11)
C3 0.0247(15) 0.0298(15) 0.0436(19) -0.0032(13) -0.0033(13) -0.0095(13)
N4 0.0227(12) 0.0199(11) 0.0404(14) -0.0005(10) -0.0018(10) 0.0016(10)
C4 0.0358(16) 0.0217(14) 0.048(2) -0.0048(14) 0.0013(14) -0.0053(12)
C5 0.0259(14) 0.0187(13) 0.0447(18) -0.0028(13) 0.0025(13) 0.0019(11)
C6 0.0227(13) 0.0194(13) 0.0236(14) -0.0039(11) 0.0025(11) 0.0007(10)
C7 0.0165(12) 0.0166(13) 0.0386(18) 0.0016(11) 0.0008(11) -0.0018(10)
C8 0.0195(13) 0.0210(13) 0.0382(18) -0.0030(12) 0.0050(12) -0.0025(11)
C9 0.0248(15) 0.0231(14) 0.050(2) -0.0092(14) 0.0091(14) -0.0006(12)
C10 0.0235(15) 0.0192(14) 0.067(2) 0.0004(14) 0.0011(15) 0.0019(12)
C11 0.0269(16) 0.0263(15) 0.049(2) 0.0075(14) -0.0060(14) 0.0010(12)
C12 0.0200(13) 0.0227(14) 0.0380(18) 0.0027(13) -0.0029(12) -0.0014(11)
C13 0.0347(16) 0.0360(17) 0.0368(18) -0.0025(15) 0.0080(14) 0.0048(13)
C14 0.063(2) 0.056(2) 0.039(2) -0.0047(18) 0.0047(17) -0.0100(19)
C15 0.081(3) 0.049(2) 0.046(2) 0.0089(17) 0.0079(19) -0.019(2)
C16 0.0346(16) 0.0334(16) 0.0312(17) 0.0049(13) -0.0044(13) 0.0053(13)
C17 0.051(2) 0.057(2) 0.042(2) 0.0059(17) 0.0064(17) -0.0039(17)
C18 0.051(2) 0.058(2) 0.041(2) -0.0054(18) -0.0087(16) -0.0002(18)
C31 0.045(2) 0.0354(18) 0.048(2) 0.0072(15) 0.0028(16) -0.0108(15)
C30 0.061(2) 0.057(2) 0.097(3) -0.041(2) 0.004(2) 0.011(2)
C29 0.042(2) 0.080(3) 0.070(3) -0.012(2) 0.0073(19) -0.004(2)
C28 0.0285(16) 0.0388(18) 0.066(2) -0.0191(17) 0.0010(15) 0.0074(14)
C27 0.048(2) 0.062(2) 0.059(3) -0.006(2) 0.0098(18) -0.0020(19)
C26 0.099(3) 0.054(2) 0.046(2) -0.0070(18) 0.012(2) -0.023(2)
C25 0.060(2) 0.0322(17) 0.0351(18) 0.0039(14) 0.0032(16) 0.0031(16)
C24 0.0235(14) 0.0199(14) 0.060(2) -0.0083(14) -0.0044(14) 0.0014(12)
C23 0.0277(17) 0.0221(16) 0.090(3) -0.0009(17) -0.0085(17) 0.0062(13)
C22 0.0313(18) 0.0280(17) 0.093(3) 0.0207(19) -0.0227(19) -0.0045(14)
C21 0.0420(19) 0.0289(16) 0.057(2) 0.0186(16) -0.0153(16) -0.0152(15)
C20 0.0324(16) 0.0181(13) 0.047(2) 0.0038(13) -0.0053(13) -0.0058(11)
C19 0.0222(14) 0.0153(13) 0.047(2) 0.0010(12) -0.0056(12) -0.0029(11)
C32 0.052(2) 0.054(2) 0.062(3) 0.015(2) 0.0066(19) -0.0104(18)
C33 0.042(2) 0.075(3) 0.055(3) 0.022(2) 0.0101(17) -0.0051(19)
C34 0.068(3) 0.075(3) 0.049(3) -0.005(2) 0.015(2) 0.000(2)
C35 0.052(2) 0.053(2) 0.052(2) -0.0046(19) 0.0084(18) -0.0075(18)
C36 0.0291(16) 0.0245(15) 0.0445(18) -0.0008(13) -0.0026(13) 0.0035(12)
C37 0.0420(19) 0.0249(15) 0.063(2) -0.0078(15) -0.0007(16) 0.0033(14)
C38 0.0426(19) 0.0306(17) 0.062(2) -0.0098(16) -0.0114(17) -0.0053(15)
C39 0.0293(16) 0.0323(17) 0.063(2) -0.0020(16) -0.0132(15) 0.0003(14)
C40 0.0252(15) 0.0224(14) 0.054(2) -0.0013(14) -0.0041(14) 0.0018(12)

loop_
_atom_type_symbol
_atom_type_description
_atom_type_scat_dispersion_real
_atom_type_scat_dispersion_imag
_atom_type_scat_source
C C 0.0033 0.0016 'International Tables Vol C Tables 4.2.6.8 and 6.1.1.4'
H H 0.0000 0.0000 'International Tables Vol C Tables 4.2.6.8 and 6.1.1.4'
N N 0.0061 0.0033 'International Tables Vol C Tables 4.2.6.8 and 6.1.1.4'
O O 0.0106 0.0060 'International Tables Vol C Tables 4.2.6.8 and 6.1.1.4'
Fe Fe 0.3463 0.8444 'International Tables Vol C Tables 4.2.6.8 and 6.1.1.4'

loop_
_geom_angle_atom_site_label_1
_geom_angle_atom_site_label_2
_geom_angle_atom_site_label_3
_geom_angle
_geom_angle_site_symmetry_1
_geom_angle_site_symmetry_3
_geom_angle_publ_flag
N1 Fe1 N2 86.73(9) . . ?
N1 Fe1 N4 120.17(9) . . ?
N2 Fe1 N4 118.55(9) . . ?
N1 Fe1 N3 120.08(9) . . ?
N2 Fe1 N3 120.33(9) . . ?
N4 Fe1 N3 93.79(9) . . ?
C2 C1 N1 125.6(2) . . ?
C2 C1 C6 118.5(2) . . ?
N1 C1 C6 115.9(2) . . ?
C1 N1 C7 119.8(2) . . ?
C1 N1 Fe1 110.29(15) . . ?
C7 N1 Fe1 129.94(16) . . ?
C6 N2 C19 117.1(2) . . ?
C6 N2 Fe1 109.64(16) . . ?
C19 N2 Fe1 130.84(16) . . ?
C1 C2 C3 121.4(3) . . ?
C1 C2 H2 119.3 . . ?
C3 C2 H2 119.3 . . ?
C35 N3 C31 116.5(3) . . ?
C35 N3 Fe1 119.4(2) . . ?
C31 N3 Fe1 123.8(2) . . ?
C4 C3 C2 119.9(3) . . ?
C4 C3 H3 120.0 . . ?
C2 C3 H3 120.0 . . ?
C40 N4 C36 117.3(2) . . ?
C40 N4 Fe1 117.83(18) . . ?
C36 N4 Fe1 124.04(19) . . ?
C3 C4 C5 120.0(3) . . ?
C3 C4 H4 120.0 . . ?
C5 C4 H4 120.0 . . ?
C6 C5 C4 121.3(3) . . ?
C6 C5 H5 119.4 . . ?
C4 C5 H5 119.4 . . ?
C5 C6 N2 124.8(2) . . ?
C5 C6 C1 118.8(2) . . ?
N2 C6 C1 116.4(2) . . ?
C12 C7 C8 120.1(2) . . ?
C12 C7 N1 120.1(2) . . ?
C8 C7 N1 119.7(2) . . ?
C9 C8 C7 118.6(3) . . ?
C9 C8 C13 120.4(3) . . ?
C7 C8 C13 121.0(2) . . ?
C10 C9 C8 121.6(3) . . ?
C10 C9 H9 119.2 . . ?
C8 C9 H9 119.2 . . ?
C11 C10 C9 119.5(3) . . ?
C11 C10 H10 120.2 . . ?
C9 C10 H10 120.2 . . ?
C10 C11 C12 121.6(3) . . ?
C10 C11 H11 119.2 . . ?
C12 C11 H11 119.2 . . ?
C11 C12 C7 118.5(3) . . ?
C11 C12 C16 119.8(3) . . ?
C7 C12 C16 121.7(2) . . ?
C8 C13 C15 110.6(3) . . ?
C8 C13 C14 114.2(3) . . ?
C15 C13 C14 109.9(3) . . ?
C8 C13 H13 107.3 . . ?
C15 C13 H13 107.3 . . ?
C14 C13 H13 107.3 . . ?
C13 C14 H14A 109.5 . . ?
C13 C14 H14B 109.5 . . ?
H14A C14 H14B 109.5 . . ?
C13 C14 H14C 109.5 . . ?
H14A C14 H14C 109.5 . . ?
H14B C14 H14C 109.5 . . ?
C13 C15 H15A 109.5 . . ?
C13 C15 H15B 109.5 . . ?
H15A C15 H15B 109.5 . . ?
C13 C15 H15C 109.5 . . ?
H15A C15 H15C 109.5 . . ?
H15B C15 H15C 109.5 . . ?
C12 C16 C17 111.9(2) . . ?
C12 C16 C18 111.6(2) . . ?
C17 C16 C18 110.6(3) . . ?
C12 C16 H16 107.5 . . ?
C17 C16 H16 107.5 . . ?
C18 C16 H16 107.5 . . ?
C16 C17 H17A 109.5 . . ?
C16 C17 H17B 109.5 . . ?
H17A C17 H17B 109.5 . . ?
C16 C17 H17C 109.5 . . ?
H17A C17 H17C 109.5 . . ?
H17B C17 H17C 109.5 . . ?
C16 C18 H18A 109.5 . . ?
C16 C18 H18B 109.5 . . ?
H18A C18 H18B 109.5 . . ?
C16 C18 H18C 109.5 . . ?
H18A C18 H18C 109.5 . . ?
H18B C18 H18C 109.5 . . ?
N3 C31 C32 123.7(3) . . ?
N3 C31 H31 118.2 . . ?
C32 C31 H31 118.2 . . ?
C28 C30 H30A 109.5 . . ?
C28 C30 H30B 109.5 . . ?
H30A C30 H30B 109.5 . . ?
C28 C30 H30C 109.5 . . ?
H30A C30 H30C 109.5 . . ?
H30B C30 H30C 109.5 . . ?
C28 C29 H29A 109.5 . . ?
C28 C29 H29B 109.5 . . ?
H29A C29 H29B 109.5 . . ?
C28 C29 H29C 109.5 . . ?
H29A C29 H29C 109.5 . . ?
H29B C29 H29C 109.5 . . ?
C24 C28 C29 111.3(3) . . ?
C24 C28 C30 112.4(3) . . ?
C29 C28 C30 110.9(3) . . ?
C24 C28 H28 107.3 . . ?
C29 C28 H28 107.3 . . ?
C30 C28 H28 107.3 . . ?
C25 C27 H27A 109.5 . . ?
C25 C27 H27B 109.5 . . ?
H27A C27 H27B 109.5 . . ?
C25 C27 H27C 109.5 . . ?
H27A C27 H27C 109.5 . . ?
H27B C27 H27C 109.5 . . ?
C25 C26 H26A 109.5 . . ?
C25 C26 H26B 109.5 . . ?
H26A C26 H26B 109.5 . . ?
C25 C26 H26C 109.5 . . ?
H26A C26 H26C 109.5 . . ?
H26B C26 H26C 109.5 . . ?
C20 C25 C26 113.5(3) . . ?
C20 C25 C27 111.6(3) . . ?
C26 C25 C27 109.8(3) . . ?
C20 C25 H25 107.2 . . ?
C26 C25 H25 107.2 . . ?
C27 C25 H25 107.2 . . ?
C23 C24 C19 118.3(3) . . ?
C23 C24 C28 120.6(3) . . ?
C19 C24 C28 121.1(3) . . ?
C22 C23 C24 121.5(3) . . ?
C22 C23 H23 119.2 . . ?
C24 C23 H23 119.2 . . ?
C23 C22 C21 119.9(3) . . ?
C23 C22 H22 120.1 . . ?
C21 C22 H22 120.1 . . ?
C22 C21 C20 121.4(3) . . ?
C22 C21 H21 119.3 . . ?
C20 C21 H21 119.3 . . ?
C21 C20 C19 118.7(3) . . ?
C21 C20 C25 119.7(3) . . ?
C19 C20 C25 121.6(3) . . ?
C20 C19 C24 120.2(3) . . ?
C20 C19 N2 119.6(2) . . ?
C24 C19 N2 120.2(3) . . ?
C33 C32 C31 118.4(4) . . ?
C33 C32 H32 120.8 . . ?
C31 C32 H32 120.8 . . ?
C32 C33 C34 120.0(3) . . ?
C32 C33 H33 120.0 . . ?
C34 C33 H33 120.0 . . ?
C33 C34 C35 118.8(4) . . ?
C33 C34 H34 120.6 . . ?
C35 C34 H34 120.6 . . ?
N3 C35 C34 122.6(4) . . ?
N3 C35 H35 118.7 . . ?
C34 C35 H35 118.7 . . ?
N4 C36 C37 122.6(3) . . ?
N4 C36 H36 118.7 . . ?
C37 C36 H36 118.7 . . ?
C38 C37 C36 119.2(3) . . ?
C38 C37 H37 120.4 . . ?
C36 C37 H37 120.4 . . ?
C37 C38 C39 119.0(3) . . ?
C37 C38 H38 120.5 . . ?
C39 C38 H38 120.5 . . ?
C40 C39 C38 118.3(3) . . ?
C40 C39 H39 120.8 . . ?
C38 C39 H39 120.8 . . ?
N4 C40 C39 123.6(3) . . ?
N4 C40 H40 118.2 . . ?
C39 C40 H40 118.2 . . ?
C41 O1 C43 125.5(10) . . ?
C41 C42 H42A 109.5 . . ?
C41 C42 H42B 109.5 . . ?
H42A C42 H42B 109.5 . . ?
C41 C42 H42C 109.5 . . ?
H42A C42 H42C 109.5 . . ?
H42B C42 H42C 109.5 . . ?
O1 C41 C42 108.0(10) . . ?
O1 C41 H41A 110.1 . . ?
C42 C41 H41A 110.1 . . ?
O1 C41 H41B 110.1 . . ?
C42 C41 H41B 110.1 . . ?
H41A C41 H41B 108.4 . . ?
C43 C44 H44A 109.5 . . ?
C43 C44 H44B 109.5 . . ?
H44A C44 H44B 109.5 . . ?
C43 C44 H44C 109.5 . . ?
H44A C44 H44C 109.5 . . ?
H44B C44 H44C 109.5 . . ?
C44 C43 O1 121.7(13) . . ?
C44 C43 H43A 106.9 . . ?
O1 C43 H43A 106.9 . . ?
C44 C43 H43B 106.9 . . ?
O1 C43 H43B 106.9 . . ?
H43A C43 H43B 106.7 . . ?
C41A O1A C43A 102.1(9) . . ?
C41A C42A H42D 109.5 . . ?
C41A C42A H42E 109.5 . . ?
H42D C42A H42E 109.5 . . ?
C41A C42A H42F 109.5 . . ?
H42D C42A H42F 109.5 . . ?
H42E C42A H42F 109.5 . . ?
C42A C41A O1A 111.9(10) . . ?
C42A C41A H41C 109.2 . . ?
O1A C41A H41C 109.2 . . ?
C42A C41A H41D 109.2 . . ?
O1A C41A H41D 109.2 . . ?
H41C C41A H41D 107.9 . . ?
C43A C44A H44D 109.5 . . ?
C43A C44A H44E 109.5 . . ?
H44D C44A H44E 109.5 . . ?
C43A C44A H44F 109.5 . . ?
H44D C44A H44F 109.5 . . ?
H44E C44A H44F 109.5 . . ?
C44A C43A O1A 122.1(10) . . ?
C44A C43A H43C 106.8 . . ?
O1A C43A H43C 106.8 . . ?
C44A C43A H43D 106.8 . . ?
O1A C43A H43D 106.8 . . ?
H43C C43A H43D 106.7 . . ?

loop_
_geom_bond_atom_site_label_1
_geom_bond_atom_site_label_2
_geom_bond_distance
_geom_bond_site_symmetry_2
_geom_bond_publ_flag
Fe1 N1 1.934(2) . ?
Fe1 N2 1.941(2) . ?
Fe1 N4 2.071(2) . ?
Fe1 N3 2.114(2) . ?
C1 C2 1.388(3) . ?
C1 N1 1.392(3) . ?
C1 C6 1.430(3) . ?
N1 C7 1.421(3) . ?
N2 C6 1.399(3) . ?
N2 C19 1.426(3) . ?
C2 C3 1.397(4) . ?
C2 H2 0.9500 . ?
N3 C35 1.329(4) . ?
N3 C31 1.353(4) . ?
C3 C4 1.367(4) . ?
C3 H3 0.9500 . ?
N4 C40 1.340(3) . ?
N4 C36 1.342(3) . ?
C4 C5 1.393(4) . ?
C4 H4 0.9500 . ?
C5 C6 1.389(3) . ?
C5 H5 0.9500 . ?
C7 C12 1.409(4) . ?
C7 C8 1.413(4) . ?
C8 C9 1.393(4) . ?
C8 C13 1.509(4) . ?
C9 C10 1.379(4) . ?
C9 H9 0.9500 . ?
C10 C11 1.375(4) . ?
C10 H10 0.9500 . ?
C11 C12 1.397(4) . ?
C11 H11 0.9500 . ?
C12 C16 1.509(4) . ?
C13 C15 1.525(4) . ?
C13 C14 1.525(4) . ?
C13 H13 1.0000 . ?
C14 H14A 0.9800 . ?
C14 H14B 0.9800 . ?
C14 H14C 0.9800 . ?
C15 H15A 0.9800 . ?
C15 H15B 0.9800 . ?
C15 H15C 0.9800 . ?
C16 C17 1.525(4) . ?
C16 C18 1.531(4) . ?
C16 H16 1.0000 . ?
C17 H17A 0.9800 . ?
C17 H17B 0.9800 . ?
C17 H17C 0.9800 . ?
C18 H18A 0.9800 . ?
C18 H18B 0.9800 . ?
C18 H18C 0.9800 . ?
C31 C32 1.365(4) . ?
C31 H31 0.9500 . ?
C30 C28 1.543(4) . ?
C30 H30A 0.9800 . ?
C30 H30B 0.9800 . ?
C30 H30C 0.9800 . ?
C29 C28 1.532(5) . ?
C29 H29A 0.9800 . ?
C29 H29B 0.9800 . ?
C29 H29C 0.9800 . ?
C28 C24 1.499(5) . ?
C28 H28 1.0000 . ?
C27 C25 1.528(4) . ?
C27 H27A 0.9800 . ?
C27 H27B 0.9800 . ?
C27 H27C 0.9800 . ?
C26 C25 1.522(5) . ?
C26 H26A 0.9800 . ?
C26 H26B 0.9800 . ?
C26 H26C 0.9800 . ?
C25 C20 1.511(4) . ?
C25 H25 1.0000 . ?
C24 C23 1.404(4) . ?
C24 C19 1.409(4) . ?
C23 C22 1.365(5) . ?
C23 H23 0.9500 . ?
C22 C21 1.377(5) . ?
C22 H22 0.9500 . ?
C21 C20 1.393(4) . ?
C21 H21 0.9500 . ?
C20 C19 1.408(4) . ?
C32 C33 1.356(5) . ?
C32 H32 0.9500 . ?
C33 C34 1.358(5) . ?
C33 H33 0.9500 . ?
C34 C35 1.391(5) . ?
C34 H34 0.9500 . ?
C35 H35 0.9500 . ?
C36 C37 1.376(4) . ?
C36 H36 0.9500 . ?
C37 C38 1.373(4) . ?
C37 H37 0.9500 . ?
C38 C39 1.383(4) . ?
C38 H38 0.9500 . ?
C39 C40 1.368(4) . ?
C39 H39 0.9500 . ?
C40 H40 0.9500 . ?
O1 C41 1.274(14) . ?
O1 C43 1.449(13) . ?
C42 C41 1.593(14) . ?
C42 H42A 0.9800 . ?
C42 H42B 0.9800 . ?
C42 H42C 0.9800 . ?
C41 H41A 0.9900 . ?
C41 H41B 0.9900 . ?
C44 C43 1.094(14) . ?
C44 H44A 0.9800 . ?
C44 H44B 0.9800 . ?
C44 H44C 0.9800 . ?
C43 H43A 0.9900 . ?
C43 H43B 0.9900 . ?
O1A C41A 1.450(13) . ?
O1A C43A 1.543(15) . ?
C42A C41A 1.412(14) . ?
C42A H42D 0.9800 . ?
C42A H42E 0.9800 . ?
C42A H42F 0.9800 . ?
C41A H41C 0.9900 . ?
C41A H41D 0.9900 . ?
C44A C43A 1.422(15) . ?
C44A H44D 0.9800 . ?
C44A H44E 0.9800 . ?
C44A H44F 0.9800 . ?
C43A H43C 0.9900 . ?
C43A H43D 0.9900 . ?

loop_
_geom_torsion_atom_site_label_1
_geom_torsion_atom_site_label_2
_geom_torsion_atom_site_label_3
_geom_torsion_atom_site_label_4
_geom_torsion
_geom_torsion_site_symmetry_1
_geom_torsion_site_symmetry_2
_geom_torsion_site_symmetry_3
_geom_torsion_site_symmetry_4
_geom_torsion_publ_flag
C2 C1 N1 C7 6.9(4) . . . . ?
C6 C1 N1 C7 -171.6(2) . . . . ?
C2 C1 N1 Fe1 -174.0(2) . . . . ?
C6 C1 N1 Fe1 7.4(3) . . . . ?
N1 C1 C2 C3 -177.5(3) . . . . ?
C6 C1 C2 C3 1.0(4) . . . . ?
C1 C2 C3 C4 -1.5(4) . . . . ?
C2 C3 C4 C5 0.8(5) . . . . ?
C3 C4 C5 C6 0.5(5) . . . . ?
C4 C5 C6 N2 178.3(3) . . . . ?
C4 C5 C6 C1 -1.1(4) . . . . ?
C19 N2 C6 C5 -21.9(4) . . . . ?
Fe1 N2 C6 C5 173.9(2) . . . . ?
C19 N2 C6 C1 157.5(2) . . . . ?
Fe1 N2 C6 C1 -6.7(3) . . . . ?
C2 C1 C6 C5 0.3(4) . . . . ?
N1 C1 C6 C5 179.0(2) . . . . ?
C2 C1 C6 N2 -179.1(2) . . . . ?
N1 C1 C6 N2 -0.4(3) . . . . ?
C1 N1 C7 C12 -88.3(3) . . . . ?
Fe1 N1 C7 C12 92.9(3) . . . . ?
C1 N1 C7 C8 95.2(3) . . . . ?
Fe1 N1 C7 C8 -83.7(3) . . . . ?
C12 C7 C8 C9 -3.2(4) . . . . ?
N1 C7 C8 C9 173.4(2) . . . . ?
C12 C7 C8 C13 174.8(2) . . . . ?
N1 C7 C8 C13 -8.7(4) . . . . ?
C7 C8 C9 C10 1.6(4) . . . . ?
C13 C8 C9 C10 -176.3(3) . . . . ?
C8 C9 C10 C11 0.5(4) . . . . ?
C9 C10 C11 C12 -1.1(4) . . . . ?
C10 C11 C12 C7 -0.5(4) . . . . ?
C10 C11 C12 C16 -179.5(3) . . . . ?
C8 C7 C12 C11 2.6(4) . . . . ?
N1 C7 C12 C11 -173.9(2) . . . . ?
C8 C7 C12 C16 -178.4(2) . . . . ?
N1 C7 C12 C16 5.0(4) . . . . ?
C9 C8 C13 C15 86.3(3) . . . . ?
C7 C8 C13 C15 -91.6(3) . . . . ?
C9 C8 C13 C14 -38.3(4) . . . . ?
C7 C8 C13 C14 143.8(3) . . . . ?
C11 C12 C16 C17 67.1(3) . . . . ?
C7 C12 C16 C17 -111.9(3) . . . . ?
C11 C12 C16 C18 -57.5(3) . . . . ?
C7 C12 C16 C18 123.6(3) . . . . ?
C35 N3 C31 C32 1.4(5) . . . . ?
Fe1 N3 C31 C32 -172.9(3) . . . . ?
C29 C28 C24 C23 -72.8(4) . . . . ?
C30 C28 C24 C23 52.3(4) . . . . ?
C29 C28 C24 C19 106.3(3) . . . . ?
C30 C28 C24 C19 -128.6(3) . . . . ?
C19 C24 C23 C22 0.3(4) . . . . ?
C28 C24 C23 C22 179.4(3) . . . . ?
C24 C23 C22 C21 0.2(5) . . . . ?
C23 C22 C21 C20 0.2(4) . . . . ?
C22 C21 C20 C19 -1.1(4) . . . . ?
C22 C21 C20 C25 177.9(3) . . . . ?
C26 C25 C20 C21 44.7(4) . . . . ?
C27 C25 C20 C21 -80.0(4) . . . . ?
C26 C25 C20 C19 -136.3(3) . . . . ?
C27 C25 C20 C19 99.0(3) . . . . ?
C21 C20 C19 C24 1.7(4) . . . . ?
C25 C20 C19 C24 -177.3(3) . . . . ?
C21 C20 C19 N2 -177.9(2) . . . . ?
C25 C20 C19 N2 3.0(4) . . . . ?
C23 C24 C19 C20 -1.3(4) . . . . ?
C28 C24 C19 C20 179.6(3) . . . . ?
C23 C24 C19 N2 178.3(2) . . . . ?
C28 C24 C19 N2 -0.8(4) . . . . ?
C6 N2 C19 C20 -84.2(3) . . . . ?
Fe1 N2 C19 C20 76.0(3) . . . . ?
C6 N2 C19 C24 96.2(3) . . . . ?
Fe1 N2 C19 C24 -103.6(3) . . . . ?
N3 C31 C32 C33 -1.8(5) . . . . ?
C31 C32 C33 C34 1.0(6) . . . . ?
C32 C33 C34 C35 0.0(6) . . . . ?
C31 N3 C35 C34 -0.3(5) . . . . ?
Fe1 N3 C35 C34 174.3(3) . . . . ?
C33 C34 C35 N3 -0.4(6) . . . . ?
C40 N4 C36 C37 1.2(4) . . . . ?
Fe1 N4 C36 C37 -168.0(2) . . . . ?
N4 C36 C37 C38 -0.6(5) . . . . ?
C36 C37 C38 C39 -0.1(5) . . . . ?
C37 C38 C39 C40 0.3(5) . . . . ?
C36 N4 C40 C39 -1.1(5) . . . . ?
Fe1 N4 C40 C39 168.8(3) . . . . ?
C38 C39 C40 N4 0.4(5) . . . . ?
C43 O1 C41 C42 -166.2(9) . . . . ?
C41 O1 C43 C44 -82.7(18) . . . . ?
C43A O1A C41A C42A -154.2(9) . . . . ?
C41A O1A C43A C44A -92.0(12) . . . . ?
